data_1577080
loop_
_publ_author_name
'Wu, Jun-Jie'
'Zhang, Peng-Dan'
'Wu, Xue-Qian'
'Huang, Shuai-Hao'
'Dong, Wen-Wen'
'Wu, Ya-Pan'
'Li, Dong-Sheng'

_publ_section_title
;
 Linker desymmetrisation directs low-polar cages in an anion-pillared MOF
 for acetylene and ethylene purification from ternary mixtures.
;
_journal_issue 20
_journal_name_full 'Chemical science'
_journal_page_first 10271
_journal_page_last 10280
_journal_paper_doi 10.1039/d6sc00819d
_journal_volume 17
_journal_year 2026
_chemical_formula_moiety 'C20 H12 Cu F6 N8 Si'
_chemical_formula_sum 'C20 H12 Cu F6 N8 Si'
_chemical_formula_weight 570.01
_space_group_crystal_system cubic
_space_group_IT_number 223
_space_group_name_Hall '-P 4n 2 3'
_space_group_name_H-M_alt 'P m -3 n'
_atom_sites_solution_hydrogens geom
_audit_creation_date 2022-07-28
_audit_creation_method
;
Olex2 1.5-alpha
(compiled 2022.06.10 svn.r3fa896fb for OlexSys, GUI svn.r6535)
;
_audit_update_record
;
2026-01-14 deposited with the CCDC.	2026-04-10 downloaded from the CCDC.
;
_cell_angle_alpha 90
_cell_angle_beta 90
_cell_angle_gamma 90
_cell_formula_units_Z 6
_cell_length_a 16.1908(2)
_cell_length_b 16.1908(2)
_cell_length_c 16.1908(2)
_cell_measurement_reflns_used 1949
_cell_measurement_temperature 293(2)
_cell_measurement_theta_max 73.9640
_cell_measurement_theta_min 3.8400
_cell_volume 4244.29(9)
_computing_cell_refinement 'CrysAlisPro 1.171.39.28b (Rigaku OD, 2015)'
_computing_data_collection 'CrysAlisPro 1.171.39.28b (Rigaku OD, 2015)'
_computing_data_reduction 'CrysAlisPro 1.171.39.28b (Rigaku OD, 2015)'
_computing_molecular_graphics 'Olex2 1.5-alpha (Dolomanov et al., 2009)'
_computing_publication_material 'Olex2 1.5-alpha (Dolomanov et al., 2009)'
_computing_structure_refinement 'SHELXL 2018/3 (Sheldrick, 2015)'
_diffrn_ambient_temperature 293(2)
_diffrn_detector 'CCD plate'
_diffrn_measured_fraction_theta_full 1.000
_diffrn_measured_fraction_theta_max 0.991
_diffrn_measurement_details
;
List of Runs (angles in degrees, time in seconds):

  # Type    Start    End  Width  t~exp~   \w     \q     \k     \f   Frames
#--------------------------------------------------------------------------
  1  \w    -33.00   1.00   0.50    8.14    --    0.00 -82.00 150.00   68
  2  \w      5.00  31.00   0.50    8.14    --    0.00 -82.00 150.00   52
  3  \w     97.00 181.00   0.50   32.55    --   95.80  77.00-150.00  168
  4  \w     99.00 125.00   0.50   32.55    --   95.80  82.00 120.00   52
;
_diffrn_measurement_device 'four-circle diffractometer'
_diffrn_measurement_device_type 'XtaLAB AFC12 (RINC): Kappa single'
_diffrn_measurement_method '\w scans'
_diffrn_orient_matrix_type 'CrysAlisPro convention (1999,Acta A55,543-557)'
_diffrn_orient_matrix_UB_11 -0.0017418000
_diffrn_orient_matrix_UB_12 -0.0666250000
_diffrn_orient_matrix_UB_13 0.0678502000
_diffrn_orient_matrix_UB_21 0.0819975000
_diffrn_orient_matrix_UB_22 -0.0355720000
_diffrn_orient_matrix_UB_23 -0.0328905000
_diffrn_orient_matrix_UB_31 0.0482922000
_diffrn_orient_matrix_UB_32 0.0578956000
_diffrn_orient_matrix_UB_33 0.0579713000
_diffrn_radiation_monochromator graphite
_diffrn_radiation_probe x-ray
_diffrn_radiation_type 'Cu K\a'
_diffrn_radiation_wavelength 1.54184
_diffrn_reflns_av_R_equivalents 0.0608
_diffrn_reflns_av_unetI/netI 0.0428
_diffrn_reflns_Laue_measured_fraction_full 1.000
_diffrn_reflns_Laue_measured_fraction_max 0.991
_diffrn_reflns_limit_h_max 20
_diffrn_reflns_limit_h_min -17
_diffrn_reflns_limit_k_max 9
_diffrn_reflns_limit_k_min -19
_diffrn_reflns_limit_l_max 15
_diffrn_reflns_limit_l_min -9
_diffrn_reflns_number 4734
_diffrn_reflns_point_group_measured_fraction_full 1.000
_diffrn_reflns_point_group_measured_fraction_max 0.991
_diffrn_reflns_theta_full 67.684
_diffrn_reflns_theta_max 74.106
_diffrn_reflns_theta_min 3.861
_diffrn_source 'fine-focus sealed X-ray tube'
_diffrn_source_type 'Enhance (Cu) X-ray Source'
_exptl_absorpt_coefficient_mu 2.066
_exptl_absorpt_correction_T_max 1.00000
_exptl_absorpt_correction_T_min 0.58069
_exptl_absorpt_correction_type multi-scan
_exptl_absorpt_process_details
;
CrysAlisPro 1.171.39.28b (Rigaku Oxford Diffraction, 2015)
Empirical absorption correction using spherical harmonics,
 implemented in SCALE3 ABSPACK scaling algorithm.
;
_exptl_crystal_colour blue
_exptl_crystal_density_diffrn 1.338
_exptl_crystal_description cubic
_exptl_crystal_F_000 1710
_refine_diff_density_max 0.959
_refine_diff_density_min -0.539
_refine_diff_density_rms 0.158
_refine_ls_extinction_method none
_refine_ls_goodness_of_fit_ref 1.125
_refine_ls_hydrogen_treatment constr
_refine_ls_matrix_type full
_refine_ls_number_parameters 73
_refine_ls_number_reflns 803
_refine_ls_number_restraints 30
_refine_ls_restrained_S_all 1.195
_refine_ls_R_factor_all 0.0959
_refine_ls_R_factor_gt 0.0915
_refine_ls_shift/su_max 0.000
_refine_ls_shift/su_mean 0.000
_refine_ls_structure_factor_coef Fsqd
_refine_ls_weighting_details 'w=1/[\s^2^(Fo^2^)+(0.1825P)^2^+8.3232P] where P=(Fo^2^+2Fc^2^)/3'
_refine_ls_weighting_scheme calc
_refine_ls_wR_factor_gt 0.2778
_refine_ls_wR_factor_ref 0.2831
_reflns_Friedel_coverage 0.000
_reflns_number_gt 721
_reflns_number_total 803
_reflns_threshold_expression 'I > 2\s(I)'
_cod_data_source_file d6sc00819d2.cif
_cod_data_source_block exp_5232_sq
_cod_depositor_comments 'Adding full bibliography for 1577080.cif.'
_cod_original_cell_volume 4244.29(16)
_cod_database_code 1577080
_shelx_shelxl_version_number 2018/3
_shelx_space_group_comment
;
The symmetry employed for this shelxl refinement is uniquely defined
by the following loop, which should always be used as a source of
symmetry information in preference to the above space-group names.
They are only intended as comments.
;
_olex2_refinement_description
;
1. Fixed Uiso
 At 1.2 times of:
  All C(H) groups
2. Rigid bond restraints
 All non-hydrogen atoms
 with sigma for 1-2 distances of 0.01 and sigma for 1-3 distances of 0.01
3. Uiso/Uaniso restraints and constraints
C1 \\sim C2: within 2A with sigma of 0.01 and sigma for terminal atoms of 0.02
within 2A
C2 \\sim C1: within 2A with sigma of 0.01 and sigma for terminal atoms of 0.02
within 2A
4. Others
 Fixed Sof: N2(0.5) C4(0.5) C5(0.5) H5(0.5) C1(0.5) H1(0.5) C2(0.5) H2(0.5)
5.a Aromatic/amide H refined with riding coordinates:
 C5(H5), C1(H1), C2(H2)
;
_platon_squeeze_void_probe_radius 1.20
_olex2_submission_special_instructions 'No special instructions were received'
_oxdiff_exptl_absorpt_empirical_details
;
Empirical correction (ABSPACK) includes:
- Absorption correction using spherical harmonics
- Frame scaling
;
_oxdiff_exptl_absorpt_empirical_full_max 4.102
_oxdiff_exptl_absorpt_empirical_full_min 0.270

loop_
_space_group_symop_operation_xyz
'x, y, z'
'-x, -y, z'
'-x, y, -z'
'x, -y, -z'
'z, x, y'
'z, -x, -y'
'-z, -x, y'
'-z, x, -y'
'y, z, x'
'-y, z, -x'
'y, -z, -x'
'-y, -z, x'
'y+1/2, x+1/2, -z+1/2'
'-y+1/2, -x+1/2, -z+1/2'
'y+1/2, -x+1/2, z+1/2'
'-y+1/2, x+1/2, z+1/2'
'x+1/2, z+1/2, -y+1/2'
'-x+1/2, z+1/2, y+1/2'
'-x+1/2, -z+1/2, -y+1/2'
'x+1/2, -z+1/2, y+1/2'
'z+1/2, y+1/2, -x+1/2'
'z+1/2, -y+1/2, x+1/2'
'-z+1/2, y+1/2, x+1/2'
'-z+1/2, -y+1/2, -x+1/2'
'-x, -y, -z'
'x, y, -z'
'x, -y, z'
'-x, y, z'
'-z, -x, -y'
'-z, x, y'
'z, x, -y'
'z, -x, y'
'-y, -z, -x'
'y, -z, x'
'-y, z, x'
'y, z, -x'
'-y-1/2, -x-1/2, z-1/2'
'y-1/2, x-1/2, z-1/2'
'-y-1/2, x-1/2, -z-1/2'
'y-1/2, -x-1/2, -z-1/2'
'-x-1/2, -z-1/2, y-1/2'
'x-1/2, -z-1/2, -y-1/2'
'x-1/2, z-1/2, y-1/2'
'-x-1/2, z-1/2, -y-1/2'
'-z-1/2, -y-1/2, x-1/2'
'-z-1/2, y-1/2, -x-1/2'
'z-1/2, -y-1/2, -x-1/2'
'z-1/2, y-1/2, x-1/2'

loop_
_atom_site_label
_atom_site_type_symbol
_atom_site_fract_x
_atom_site_fract_y
_atom_site_fract_z
_atom_site_U_iso_or_equiv
_atom_site_adp_type
_atom_site_occupancy
_atom_site_site_symmetry_order
_atom_site_calc_flag
_atom_site_refinement_flags_posn
_atom_site_refinement_flags_adp
_atom_site_refinement_flags_occupancy
_atom_site_disorder_assembly
_atom_site_disorder_group
Cu1 Cu 0.500000 0.000000 0.500000 0.0277(7) Uani 1 8 d S TU P . .
Si1 Si 0.500000 0.000000 0.750000 0.0517(11) Uani 1 8 d S TU P . .
F1 F 0.6030(4) 0.000000 0.7502(3) 0.0875(19) Uani 1 2 d S TU P . .
F2 F 0.500000 0.000000 0.6462(4) 0.084(3) Uani 1 4 d S TU P . .
N1 N 0.5864(4) 0.0875(3) 0.500000 0.0503(15) Uani 1 2 d S TU P . .
N2 N 0.6535(5) 0.1876(5) 0.5719(5) 0.050(2) Uani 0.5 1 d . U P . .
C4 C 0.6699(6) 0.2524(5) 0.6302(6) 0.044(2) Uani 0.5 1 d . U P . .
C5 C 0.7369(6) 0.3034(6) 0.6170(6) 0.047(2) Uani 0.5 1 d . U P . .
H5 H 0.773659 0.293519 0.573919 0.057 Uiso 0.5 1 calc R U P . .
C1 C 0.5916(7) 0.1352(6) 0.5754(6) 0.047(2) Uani 0.5 1 d . U P . .
H1 H 0.556082 0.129510 0.620128 0.057 Uiso 0.5 1 calc R U P . .
C3 C 0.6940(8) 0.1709(8) 0.500000 0.096(4) Uani 1 2 d S TU P . .
C2 C 0.6520(8) 0.1063(8) 0.5347(7) 0.069(2) Uani 0.5 1 d . U P . .
H2 H 0.671268 0.078410 0.581072 0.083 Uiso 0.5 1 calc R U P . .

loop_
_atom_site_aniso_label
_atom_site_aniso_U_11
_atom_site_aniso_U_22
_atom_site_aniso_U_33
_atom_site_aniso_U_23
_atom_site_aniso_U_13
_atom_site_aniso_U_12
Cu1 0.0354(10) 0.0207(8) 0.0271(9) 0.000 0.000 0.000
Si1 0.0667(16) 0.0667(16) 0.0217(15) 0.000 0.000 0.000
F1 0.074(3) 0.123(5) 0.066(3) 0.000 0.025(2) 0.000
F2 0.169(8) 0.059(4) 0.024(2) 0.000 0.000 0.000
N1 0.047(3) 0.029(2) 0.075(4) 0.000 0.000 -0.008(2)
N2 0.051(4) 0.042(4) 0.059(5) -0.024(3) 0.017(4) -0.018(3)
C4 0.043(5) 0.041(4) 0.046(5) -0.013(3) 0.011(4) -0.015(3)
C5 0.051(5) 0.043(5) 0.047(5) -0.020(4) 0.020(4) -0.019(4)
C1 0.063(5) 0.038(4) 0.041(4) -0.003(3) -0.007(4) -0.024(4)
C3 0.117(8) 0.110(8) 0.061(5) 0.000 0.000 -0.072(7)
C2 0.076(6) 0.067(5) 0.064(5) 0.018(4) -0.023(4) -0.029(5)

loop_
_atom_type_symbol
_atom_type_description
_atom_type_scat_dispersion_real
_atom_type_scat_dispersion_imag
_atom_type_scat_source
C C 0.0181 0.0091 'International Tables Vol C Tables 4.2.6.8 and 6.1.1.4'
H H 0.0000 0.0000 'International Tables Vol C Tables 4.2.6.8 and 6.1.1.4'
Cu Cu -1.9646 0.5888 'International Tables Vol C Tables 4.2.6.8 and 6.1.1.4'
F F 0.0727 0.0534 'International Tables Vol C Tables 4.2.6.8 and 6.1.1.4'
N N 0.0311 0.0180 'International Tables Vol C Tables 4.2.6.8 and 6.1.1.4'
Si Si 0.2541 0.3302 'International Tables Vol C Tables 4.2.6.8 and 6.1.1.4'

loop_
_geom_angle_atom_site_label_1
_geom_angle_atom_site_label_2
_geom_angle_atom_site_label_3
_geom_angle
_geom_angle_site_symmetry_1
_geom_angle_site_symmetry_3
_geom_angle_publ_flag
F2 Cu1 F2 180.0 25_656 . ?
N1 Cu1 F2 90.0 25_656 25_656 ?
N1 Cu1 F2 90.0 27 . ?
N1 Cu1 F2 90.0 . . ?
N1 Cu1 F2 90.0 27 25_656 ?
N1 Cu1 F2 90.0 3_656 . ?
N1 Cu1 F2 90.0 3_656 25_656 ?
N1 Cu1 F2 90.0 . 25_656 ?
N1 Cu1 F2 90.0 25_656 . ?
N1 Cu1 N1 90.8(3) 27 . ?
N1 Cu1 N1 180.0 25_656 . ?
N1 Cu1 N1 180.0 27 3_656 ?
N1 Cu1 N1 89.2(3) 3_656 . ?
N1 Cu1 N1 90.8(3) 25_656 3_656 ?
N1 Cu1 N1 89.2(3) 25_656 27 ?
F1 Si1 F1 90.000(2) . 13_546 ?
F1 Si1 F1 90.000(1) 13_546 2_655 ?
F1 Si1 F1 90.000(2) 14_556 2_655 ?
F1 Si1 F1 179.8(4) 14_556 13_546 ?
F1 Si1 F1 179.8(4) . 2_655 ?
F1 Si1 F1 90.000(1) . 14_556 ?
F1 Si1 F2 90.10(18) . . ?
F1 Si1 F2 90.10(18) 14_556 13_546 ?
F1 Si1 F2 89.90(18) 2_655 13_546 ?
F1 Si1 F2 89.90(18) 14_556 . ?
F1 Si1 F2 90.10(18) 13_546 13_546 ?
F1 Si1 F2 89.90(18) 13_546 . ?
F1 Si1 F2 90.10(18) 2_655 . ?
F1 Si1 F2 89.90(18) . 13_546 ?
F2 Si1 F2 180.0 . 13_546 ?
Si1 F2 Cu1 180.0 . . ?
C1 N1 Cu1 114.9(4) . . ?
C1 N1 Cu1 114.9(4) 26_556 . ?
C1 N1 C1 115.1(8) . 26_556 ?
C2 N1 Cu1 140.9(6) 26_556 . ?
C2 N1 Cu1 140.9(6) . . ?
C2 N1 C1 55.7(8) . . ?
C2 N1 C1 55.7(8) 26_556 26_556 ?
C2 N1 C1 101.6(8) 26_556 . ?
C2 N1 C1 101.6(8) . 26_556 ?
C2 N1 C2 53.9(12) . 26_556 ?
C1 N2 C4 125.8(8) . . ?
C1 N2 C3 106.0(7) . . ?
C3 N2 C4 128.1(8) . . ?
C5 C4 N2 118.7(8) . . ?
C5 C4 N2 119.1(8) 6_566 . ?
C5 C4 C5 122.1(8) . 6_566 ?
C4 C5 C4 117.8(8) . 12_665 ?
C4 C5 H5 121.1 . . ?
C4 C5 H5 121.1 12_665 . ?
N1 C1 H1 124.7 . . ?
N2 C1 N1 110.7(8) . . ?
N2 C1 H1 124.7 . . ?
N2 C3 N2 117.3(14) 26_556 . ?
N2 C3 C2 64.0(7) 26_556 26_556 ?
N2 C3 C2 105.2(8) 26_556 . ?
N2 C3 C2 105.2(8) . 26_556 ?
N2 C3 C2 64.0(7) . . ?
C2 C3 C2 48.5(10) 26_556 . ?
N1 C2 C3 115.3(10) . . ?
N1 C2 H2 122.3 . . ?
C3 C2 H2 122.3 . . ?

loop_
_geom_bond_atom_site_label_1
_geom_bond_atom_site_label_2
_geom_bond_distance
_geom_bond_site_symmetry_2
_geom_bond_publ_flag
Cu1 F2 2.367(6) . ?
Cu1 F2 2.367(6) 25_656 ?
Cu1 N1 1.991(5) 3_656 ?
Cu1 N1 1.991(5) 27 ?
Cu1 N1 1.991(5) . ?
Cu1 N1 1.991(5) 25_656 ?
Si1 F1 1.668(6) . ?
Si1 F1 1.668(6) 2_655 ?
Si1 F1 1.668(6) 13_546 ?
Si1 F1 1.668(6) 14_556 ?
Si1 F2 1.680(6) . ?
Si1 F2 1.680(6) 13_546 ?
N1 C1 1.446(9) 26_556 ?
N1 C1 1.446(9) . ?
N1 C2 1.239(12) 26_556 ?
N1 C2 1.239(12) . ?
N2 C4 1.436(10) . ?
N2 C1 1.315(12) . ?
N2 C3 1.363(11) . ?
C4 C5 1.380(12) . ?
C4 C5 1.386(12) 6_566 ?
C5 H5 0.9300 . ?
C1 H1 0.9300 . ?
C3 C2 1.369(13) . ?
C3 C2 1.369(13) 26_556 ?
C2 H2 0.9300 . ?

loop_
_geom_torsion_atom_site_label_1
_geom_torsion_atom_site_label_2
_geom_torsion_atom_site_label_3
_geom_torsion_atom_site_label_4
_geom_torsion
_geom_torsion_site_symmetry_1
_geom_torsion_site_symmetry_2
_geom_torsion_site_symmetry_3
_geom_torsion_site_symmetry_4
_geom_torsion_publ_flag
Cu1 N1 C1 N2 175.9(7) . . . . ?
Cu1 N1 C2 C3 170.2(7) . . . . ?
N2 C4 C5 C4 174.6(7) . . . 12_665 ?
N2 C3 C2 N1 -8.3(17) 26_556 . . . ?
N2 C3 C2 N1 105.0(13) . . . . ?
C4 N2 C1 N1 170.6(9) . . . . ?
C4 N2 C3 N2 -108.6(11) . . . 26_556 ?
C4 N2 C3 C2 157.0(13) . . . . ?
C4 N2 C3 C2 -176.8(11) . . . 26_556 ?
C5 C4 C5 C4 -4(2) 6_566 . . 12_665 ?
C1 N1 C1 N2 -47.3(14) 26_556 . . . ?
C1 N1 C2 C3 11.0(15) 26_556 . . . ?
C1 N1 C2 C3 -101.6(14) . . . . ?
C1 N2 C4 C5 -0.5(17) . . . 6_566 ?
C1 N2 C4 C5 -178.8(11) . . . . ?
C1 N2 C3 N2 67.4(13) . . . 26_556 ?
C1 N2 C3 C2 -0.9(14) . . . 26_556 ?
C1 N2 C3 C2 -27.0(10) . . . . ?
C3 N2 C4 C5 174.7(11) . . . 6_566 ?
C3 N2 C4 C5 -3.6(18) . . . . ?
C3 N2 C1 N1 -5.5(12) . . . . ?
C2 N1 C1 N2 10.1(12) 26_556 . . . ?
C2 N1 C1 N2 39.9(9) . . . . ?
C2 N1 C2 C3 41.4(15) 26_556 . . . ?
C2 C3 C2 N1 -40.3(15) 26_556 . . . ?
